data_2109068
loop_
_publ_author_name
'Ragusa, Arianna C.'
'Peloquin, Andrew J.'
'Shahani, Marjan M.'
'Dowling, Keri N.'
'Golen, James A.'
'McMillen, Colin D.'
'Rabinovich, Daniel'
'Pennington, William T.'

_publ_section_title
;
 Heterocyclic 1,3-diazepine-based thiones and selones as versatile
 halogen-bond acceptors
;
_journal_issue 5
_journal_name_full 'Acta Crystallographica Section B'
_journal_page_first
;
;
_journal_paper_doi 10.1107/S2052520622008150
_journal_volume 78
_journal_year 2022
_chemical_formula_moiety 'C I2, C23 H30 N2 S'
_chemical_formula_sum 'C24 H30 I2 N2 S'
_chemical_formula_weight 632.36
_space_group_crystal_system triclinic
_space_group_IT_number 2
_space_group_name_Hall '-P 1'
_space_group_name_H-M_alt 'P -1'
_atom_sites_solution_hydrogens geom
_atom_sites_solution_primary dual
_atom_sites_solution_secondary difmap
_audit_creation_date 2021-11-01
_audit_creation_method
;
Olex2 1.5
(compiled 2021.10.07 svn.r9718050b for OlexSys, GUI svn.r6410)
;
_cell_angle_alpha 67.358(2)
_cell_angle_beta 83.953(2)
_cell_angle_gamma 72.067(2)
_cell_formula_units_Z 2
_cell_length_a 7.9170(6)
_cell_length_b 11.6457(8)
_cell_length_c 15.0306(10)
_cell_measurement_reflns_used 9937
_cell_measurement_temperature 99.99
_cell_measurement_theta_max 29.61
_cell_measurement_theta_min 2.70
_cell_volume 1216.73(15)
_computing_cell_refinement 'SAINT V8.38A (Bruker AXS Inc., 2017)'
_computing_data_collection 'APEX3 v2017.3-0 (Bruker AXS Inc., 2017)'
_computing_data_reduction 'SAINT V8.38A (Bruker AXS Inc., 2017)'
_computing_molecular_graphics 'Mercury (Macrae <i>et al.</i>, 2008)'
_computing_publication_material 'Olex2 1.5 (Dolomanov <i>et al.</i>, 2009)'
_computing_structure_refinement 'SHELXL 2018/3 (Sheldrick, 2015<i>b</i>)'
_computing_structure_solution 'SHELXT 2018/2 (Sheldrick, 2015<i>a</i>)'
_diffrn_ambient_temperature 99.99
_diffrn_measured_fraction_theta_full 0.994
_diffrn_measured_fraction_theta_max 0.993
_diffrn_measurement_device_type 'Bruker D8 Venture Photon 2'
_diffrn_measurement_method '\f and \w scans'
_diffrn_radiation_type MoK\a
_diffrn_radiation_wavelength 0.71073
_diffrn_reflns_av_R_equivalents 0.0383
_diffrn_reflns_av_unetI/netI 0.0247
_diffrn_reflns_Laue_measured_fraction_full 0.994
_diffrn_reflns_Laue_measured_fraction_max 0.993
_diffrn_reflns_limit_h_max 11
_diffrn_reflns_limit_h_min -11
_diffrn_reflns_limit_k_max 16
_diffrn_reflns_limit_k_min -16
_diffrn_reflns_limit_l_max 20
_diffrn_reflns_limit_l_min -20
_diffrn_reflns_number 38610
_diffrn_reflns_point_group_measured_fraction_full 0.994
_diffrn_reflns_point_group_measured_fraction_max 0.993
_diffrn_reflns_theta_full 25.242
_diffrn_reflns_theta_max 29.628
_diffrn_reflns_theta_min 2.849
_diffrn_source 'Incoatec I\mS'
_diffrn_source_current 1.0
_diffrn_source_power 0.05
_diffrn_source_voltage 50.0
_diffrn_standards_number 0
_exptl_absorpt_coefficient_mu 2.684
_exptl_absorpt_correction_T_max 0.7459
_exptl_absorpt_correction_T_min 0.5983
_exptl_absorpt_correction_type multi-scan
_exptl_absorpt_process_details 'SADABS v2016/2 (Bruker AXS Inc., 2017)'
_exptl_crystal_colour yellow
_exptl_crystal_colour_primary yellow
_exptl_crystal_density_diffrn 1.726
_exptl_crystal_density_meas ?
_exptl_crystal_density_method 'not measured'
_exptl_crystal_description plate
_exptl_crystal_F_000 620
_exptl_crystal_size_max 0.226
_exptl_crystal_size_mid 0.133
_exptl_crystal_size_min 0.045
_exptl_transmission_factor_max 'not measured'
_exptl_transmission_factor_min 'not measured'
_refine_diff_density_max 3.786
_refine_diff_density_min -3.625
_refine_diff_density_rms 0.128
_refine_ls_extinction_method none
_refine_ls_goodness_of_fit_ref 1.055
_refine_ls_hydrogen_treatment constr
_refine_ls_matrix_type full
_refine_ls_number_parameters 384
_refine_ls_number_reflns 6789
_refine_ls_number_restraints 30
_refine_ls_restrained_S_all 1.126
_refine_ls_R_factor_all 0.0362
_refine_ls_R_factor_gt 0.0318
_refine_ls_shift/su_max 0.001
_refine_ls_shift/su_mean 0.000
_refine_ls_structure_factor_coef Fsqd
_refine_ls_weighting_details 'w=1/[\s^2^(Fo^2^)+5.6607P] where P=(Fo^2^+2Fc^2^)/3'
_refine_ls_weighting_scheme calc
_refine_ls_wR_factor_gt 0.0670
_refine_ls_wR_factor_ref 0.0704
_reflns_Friedel_coverage 0.000
_reflns_number_gt 6164
_reflns_number_total 6789
_reflns_threshold_expression 'I > 2\s(I)'
_cod_data_source_file rm5061sup1.cif
_cod_data_source_block 2SDiazMesS_TIE
_cod_depositor_comments
;
The following automatic conversions were performed:

data item '_exptl_crystal_density_meas' value 'not measured' was
changed to '?' -- the value is perceived as not measured.

Automatic conversion script
Id: cif_fix_values 7556 2019-12-06 15:28:31Z antanas 
;
_cod_database_code 2109068
_shelx_shelxl_version_number 2016/6
_shelx_space_group_comment
;
The symmetry employed for this shelxl refinement is uniquely defined
by the following loop, which should always be used as a source of
symmetry information in preference to the above space-group names.
They are only intended as comments.
;
_shelx_estimated_absorpt_t_max 0.889
_shelx_estimated_absorpt_t_min 0.582
_olex2_refinement_description
;
1. Fixed Uiso
 At 1.2 times of:
  All C(H) groups, All C(H,H) groups
 At 1.5 times of:
  All C(H,H,H) groups
2. Uiso/Uaniso restraints and constraints
C7 \\sim C8 \\sim C9 \\sim C10 \\sim C11 \\sim C13: within 2A with sigma of
0.001 and sigma for terminal atoms of 0.002 within 2A
3. Others
 Sof(N2B)=Sof(C2B)=Sof(H2BA)=Sof(H2BB)=Sof(C3B)=Sof(H3BA)=Sof(H3BB)=Sof(C4B)=
 Sof(H4BA)=Sof(H4BB)=Sof(C5B)=Sof(H5BA)=Sof(H5BB)=Sof(C15B)=Sof(C16B)=Sof(C17B)=
 Sof(H17B)=Sof(C18B)=Sof(C19B)=Sof(H19B)=Sof(C20B)=Sof(C21B)=Sof(H21D)=
 Sof(H21E)=Sof(H21F)=Sof(C22B)=Sof(H22D)=Sof(H22E)=Sof(H22F)=Sof(C23B)=
 Sof(H23D)=Sof(H23E)=Sof(H23F)=1-FVAR(1)
 Sof(N2A)=Sof(C2A)=Sof(H2AA)=Sof(H2AB)=Sof(C3A)=Sof(H3AA)=Sof(H3AB)=Sof(C4A)=
 Sof(H4AA)=Sof(H4AB)=Sof(C5A)=Sof(H5AA)=Sof(H5AB)=Sof(C15A)=Sof(C16A)=Sof(C17A)=
 Sof(H17A)=Sof(C18A)=Sof(C19A)=Sof(H19A)=Sof(C20A)=Sof(C21A)=Sof(H21A)=
 Sof(H21B)=Sof(H21C)=Sof(C22A)=Sof(H22A)=Sof(H22B)=Sof(H22C)=Sof(C23A)=
 Sof(H23A)=Sof(H23B)=Sof(H23C)=FVAR(1)
 Sof(C24B)=1-FVAR(2)
 Sof(C24A)=FVAR(2)
4.a Secondary CH2 refined with riding coordinates:
 C2A(H2AA,H2AB), C2B(H2BA,H2BB), C3A(H3AA,H3AB), C3B(H3BA,H3BB), C4A(H4AA,
 H4AB), C4B(H4BA,H4BB), C5A(H5AA,H5AB), C5B(H5BA,H5BB)
4.b Aromatic/amide H refined with riding coordinates:
 C8(H8), C10(H10), C17A(H17A), C19A(H19A), C17B(H17B), C19B(H19B)
4.c Fitted hexagon refined as free rotating group:
 C15A(C16A,C17A,C18A,C19A,C20A), C15B(C16B,C17B,C18B,C19B,C20B)
4.d Idealised Me refined as rotating group:
 C12(H12A,H12B,H12C), C13(H13A,H13B,H13C), C14(H14A,H14B,H14C), C21A(H21A,H21B,
 H21C), C21B(H21D,H21E,H21F), C22A(H22A,H22B,H22C), C22B(H22D,H22E,H22F),
 C23A(H23A,H23B,H23C), C23B(H23D,H23E,H23F)
;
_olex2_submission_special_instructions 'No special instructions were received'

loop_
_space_group_symop_operation_xyz
'x, y, z'
'-x, -y, -z'

loop_
_atom_site_label
_atom_site_type_symbol
_atom_site_fract_x
_atom_site_fract_y
_atom_site_fract_z
_atom_site_U_iso_or_equiv
_atom_site_adp_type
_atom_site_occupancy
_atom_site_site_symmetry_order
_atom_site_calc_flag
_atom_site_refinement_flags_posn
_atom_site_refinement_flags_adp
_atom_site_refinement_flags_occupancy
_atom_site_disorder_assembly
_atom_site_disorder_group
I2 I 0.02074(3) 0.69512(2) 0.35421(2) 0.01993(5) Uani 1 1 d . . . . .
I1 I -0.04797(3) 0.39623(2) 0.38596(2) 0.02203(6) Uani 1 1 d . . . . .
C24A C -0.0054(5) 0.5161(4) 0.4525(3) 0.0140(13) Uani 0.771(16) 1 d . . P A 3
C24B C 0.0104(15) 0.5549(14) 0.4925(10) 0.016(5) Uani 0.229(16) 1 d . . P A 4
S1 S -0.05164(10) 0.25499(10) 0.24142(6) 0.02858(19) Uani 1 1 d . . . . .
N1 N -0.2040(3) 0.1818(3) 0.13206(18) 0.0171(5) Uani 1 1 d . . . . .
N2A N -0.3759(8) 0.2160(6) 0.2576(4) 0.0151(10) Uani 0.503(5) 1 d . . P B 1
N2B N -0.3158(8) 0.1577(6) 0.2892(4) 0.0142(10) Uani 0.497(5) 1 d . . P B 2
C1 C -0.2109(4) 0.2052(3) 0.2148(2) 0.0161(5) Uani 1 1 d . . . . .
C2A C -0.3044(11) 0.1109(9) 0.1017(6) 0.0213(15) Uani 0.503(5) 1 d . . P B 1
H2AA H -0.222447 0.058521 0.067651 0.026 Uiso 0.503(5) 1 calc R U P B 1
H2AB H -0.400371 0.175629 0.055700 0.026 Uiso 0.503(5) 1 calc R U P B 1
C2B C -0.3554(13) 0.1642(10) 0.0943(7) 0.0276(18) Uani 0.497(5) 1 d . . P B 2
H2BA H -0.329677 0.070592 0.106472 0.033 Uiso 0.497(5) 1 calc R U P B 2
H2BB H -0.361914 0.211373 0.023583 0.033 Uiso 0.497(5) 1 calc R U P B 2
C3A C -0.3847(9) 0.0222(6) 0.1856(5) 0.0228(13) Uani 0.503(5) 1 d . . P B 1
H3AA H -0.295079 -0.027349 0.238440 0.027 Uiso 0.503(5) 1 calc R U P B 1
H3AB H -0.412140 -0.041273 0.164930 0.027 Uiso 0.503(5) 1 calc R U P B 1
C3B C -0.5360(9) 0.2084(7) 0.1346(5) 0.0266(15) Uani 0.497(5) 1 d . . P B 2
H3BA H -0.550783 0.293734 0.138697 0.032 Uiso 0.497(5) 1 calc R U P B 2
H3BB H -0.628550 0.220207 0.089723 0.032 Uiso 0.497(5) 1 calc R U P B 2
C4A C -0.554(3) 0.0925(19) 0.2250(15) 0.016(3) Uani 0.503(5) 1 d . . P B 1
H4AA H -0.566360 0.041121 0.294040 0.019 Uiso 0.503(5) 1 calc R U P B 1
H4AB H -0.659056 0.102455 0.189433 0.019 Uiso 0.503(5) 1 calc R U P B 1
C4B C -0.562(3) 0.116(2) 0.2306(17) 0.025(4) Uani 0.497(5) 1 d . . P B 2
H4BA H -0.598930 0.045698 0.223576 0.030 Uiso 0.497(5) 1 calc R U P B 2
H4BB H -0.658345 0.161154 0.263668 0.030 Uiso 0.497(5) 1 calc R U P B 2
C5A C -0.5418(7) 0.2278(6) 0.2130(4) 0.0186(12) Uani 0.503(5) 1 d . . P B 1
H5AA H -0.545078 0.282553 0.143545 0.022 Uiso 0.503(5) 1 calc R U P B 1
H5AB H -0.645380 0.270861 0.243585 0.022 Uiso 0.503(5) 1 calc R U P B 1
C5B C -0.3917(8) 0.0562(6) 0.2918(4) 0.0166(11) Uani 0.497(5) 1 d . . P B 2
H5BA H -0.417984 0.007176 0.359217 0.020 Uiso 0.497(5) 1 calc R U P B 2
H5BB H -0.304133 -0.005552 0.267014 0.020 Uiso 0.497(5) 1 calc R U P B 2
C6 C -0.0611(4) 0.2039(3) 0.0662(2) 0.0167(5) Uani 1 1 d . . . . .
C7 C -0.0802(5) 0.3283(4) -0.0047(2) 0.0284(6) Uani 1 1 d . U . . .
C8 C 0.0551(5) 0.3462(4) -0.0705(3) 0.0355(6) Uani 1 1 d . U . . .
H8 H 0.043715 0.429829 -0.119058 0.043 Uiso 1 1 calc R U . . .
C9 C 0.2062(5) 0.2453(5) -0.0673(3) 0.0392(6) Uani 1 1 d . U . . .
C10 C 0.2211(5) 0.1240(4) 0.0034(2) 0.0337(5) Uani 1 1 d . U . . .
H10 H 0.324821 0.054568 0.006105 0.040 Uiso 1 1 calc R U . . .
C11 C 0.0893(4) 0.1003(4) 0.0707(2) 0.0266(5) Uani 1 1 d . U . . .
C12 C -0.2404(5) 0.4402(3) -0.0083(3) 0.0342(8) Uani 1 1 d . . . . .
H12A H -0.345612 0.425164 -0.025410 0.051 Uiso 1 1 calc R U . . .
H12B H -0.223361 0.520746 -0.056903 0.051 Uiso 1 1 calc R U . . .
H12C H -0.256777 0.447867 0.054908 0.051 Uiso 1 1 calc R U . . .
C13 C 0.3537(6) 0.2703(7) -0.1383(3) 0.0683(12) Uani 1 1 d . U . . .
H13A H 0.302970 0.340020 -0.199025 0.103 Uiso 1 1 calc R U . . .
H13B H 0.416391 0.190799 -0.150139 0.103 Uiso 1 1 calc R U . . .
H13C H 0.437084 0.296147 -0.111520 0.103 Uiso 1 1 calc R U . . .
C14 C 0.1087(5) -0.0326(3) 0.1473(3) 0.0341(8) Uani 1 1 d . . . . .
H14A H 0.083610 -0.025065 0.210450 0.051 Uiso 1 1 calc R U . . .
H14B H 0.230270 -0.088118 0.147500 0.051 Uiso 1 1 calc R U . . .
H14C H 0.024999 -0.071042 0.134010 0.051 Uiso 1 1 calc R U . . .
C15A C -0.3950(7) 0.2294(6) 0.3494(3) 0.0138(14) Uani 0.503(5) 1 d G . P B 1
C16A C -0.4848(9) 0.3503(5) 0.3536(4) 0.0110(14) Uani 0.503(5) 1 d G . P B 1
C17A C -0.5172(11) 0.3638(5) 0.4422(6) 0.0164(19) Uani 0.503(5) 1 d G . P B 1
H17A H -0.578501 0.446441 0.445079 0.020 Uiso 0.503(5) 1 calc R U P B 1
C18A C -0.4598(10) 0.2565(6) 0.5268(4) 0.017(2) Uani 0.503(5) 1 d G . P B 1
C19A C -0.3701(7) 0.1357(5) 0.5226(3) 0.0166(12) Uani 0.503(5) 1 d G . P B 1
H19A H -0.330884 0.062305 0.580419 0.020 Uiso 0.503(5) 1 calc R U P B 1
C20A C -0.3377(7) 0.1221(4) 0.4340(4) 0.0158(12) Uani 0.503(5) 1 d G . P B 1
C15B C -0.3471(8) 0.1947(5) 0.3725(3) 0.0122(14) Uani 0.497(5) 1 d G . P B 2
C16B C -0.4752(9) 0.3093(5) 0.3687(5) 0.0175(17) Uani 0.497(5) 1 d G . P B 2
C17B C -0.5191(10) 0.3365(6) 0.4519(6) 0.0134(17) Uani 0.497(5) 1 d G . P B 2
H17B H -0.606741 0.414828 0.449293 0.016 Uiso 0.497(5) 1 calc R U P B 2
C18B C -0.4349(9) 0.2493(7) 0.5390(5) 0.019(2) Uani 0.497(5) 1 d G . P B 2
C19B C -0.3067(8) 0.1347(5) 0.5428(3) 0.0172(13) Uani 0.497(5) 1 d G . P B 2
H19B H -0.249154 0.075062 0.602283 0.021 Uiso 0.497(5) 1 calc R U P B 2
C20B C -0.2628(7) 0.1074(4) 0.4596(3) 0.0152(11) Uani 0.497(5) 1 d G . P B 2
C21A C -0.5423(9) 0.4706(8) 0.2622(5) 0.0217(13) Uani 0.503(5) 1 d . . P B 1
H21A H -0.455371 0.463892 0.211574 0.033 Uiso 0.503(5) 1 calc R U P B 1
H21B H -0.549791 0.548204 0.275286 0.033 Uiso 0.503(5) 1 calc R U P B 1
H21C H -0.658872 0.477309 0.240727 0.033 Uiso 0.503(5) 1 calc R U P B 1
C21B C -0.5621(9) 0.4107(8) 0.2734(5) 0.0216(13) Uani 0.497(5) 1 d . . P B 2
H21D H -0.471769 0.420607 0.223382 0.032 Uiso 0.497(5) 1 calc R U P B 2
H21E H -0.617531 0.494191 0.280786 0.032 Uiso 0.497(5) 1 calc R U P B 2
H21F H -0.652794 0.382519 0.254741 0.032 Uiso 0.497(5) 1 calc R U P B 2
C22A C -0.496(3) 0.277(3) 0.625(2) 0.026(7) Uani 0.503(5) 1 d . . P B 1
H22A H -0.491497 0.363745 0.615888 0.040 Uiso 0.503(5) 1 calc R U P B 1
H22B H -0.405946 0.211066 0.672758 0.040 Uiso 0.503(5) 1 calc R U P B 1
H22C H -0.614057 0.268356 0.647800 0.040 Uiso 0.503(5) 1 calc R U P B 1
C22B C -0.497(3) 0.269(3) 0.630(2) 0.026(7) Uani 0.497(5) 1 d . . P B 2
H22D H -0.570851 0.358637 0.615343 0.039 Uiso 0.497(5) 1 calc R U P B 2
H22E H -0.393757 0.251592 0.669211 0.039 Uiso 0.497(5) 1 calc R U P B 2
H22F H -0.566007 0.208981 0.665674 0.039 Uiso 0.497(5) 1 calc R U P B 2
C23A C -0.2436(8) -0.0127(6) 0.4314(5) 0.0221(13) Uani 0.503(5) 1 d . . P B 1
H23A H -0.329192 -0.045569 0.413137 0.033 Uiso 0.503(5) 1 calc R U P B 1
H23B H -0.193018 -0.072185 0.495235 0.033 Uiso 0.503(5) 1 calc R U P B 1
H23C H -0.148411 -0.006597 0.384022 0.033 Uiso 0.503(5) 1 calc R U P B 1
C23B C -0.1226(9) -0.0203(6) 0.4656(5) 0.0222(13) Uani 0.497(5) 1 d . . P B 2
H23D H -0.181288 -0.081295 0.462038 0.033 Uiso 0.497(5) 1 calc R U P B 2
H23E H -0.056531 -0.058285 0.526794 0.033 Uiso 0.497(5) 1 calc R U P B 2
H23F H -0.040463 -0.003054 0.411899 0.033 Uiso 0.497(5) 1 calc R U P B 2

loop_
_atom_site_aniso_label
_atom_site_aniso_U_11
_atom_site_aniso_U_22
_atom_site_aniso_U_33
_atom_site_aniso_U_23
_atom_site_aniso_U_13
_atom_site_aniso_U_12
I2 0.02243(10) 0.01378(9) 0.02133(10) -0.00385(7) 0.00258(7) -0.00640(7)
I1 0.01672(9) 0.02687(10) 0.03117(11) -0.02065(9) 0.00086(7) -0.00564(7)
C24A 0.0135(16) 0.0101(18) 0.020(3) -0.0069(18) 0.0019(13) -0.0042(12)
C24B 0.009(5) 0.024(9) 0.013(7) -0.007(6) 0.001(4) -0.003(4)
S1 0.0169(3) 0.0575(6) 0.0277(4) -0.0315(4) 0.0073(3) -0.0152(4)
N1 0.0161(11) 0.0232(12) 0.0151(11) -0.0089(9) 0.0010(9) -0.0081(9)
N2A 0.014(2) 0.017(3) 0.017(3) -0.010(2) 0.001(2) -0.004(2)
N2B 0.014(2) 0.015(3) 0.016(3) -0.008(2) 0.000(2) -0.004(2)
C1 0.0178(13) 0.0158(12) 0.0181(13) -0.0101(10) 0.0052(10) -0.0063(10)
C2A 0.019(4) 0.033(4) 0.021(3) -0.018(4) 0.004(3) -0.011(3)
C2B 0.030(5) 0.035(5) 0.022(4) -0.012(4) -0.005(3) -0.011(4)
C3A 0.024(3) 0.020(3) 0.029(3) -0.013(2) 0.002(2) -0.007(2)
C3B 0.028(3) 0.024(3) 0.025(3) -0.002(3) -0.012(3) -0.007(3)
C4A 0.017(5) 0.015(7) 0.022(4) -0.009(4) 0.002(3) -0.011(5)
C4B 0.018(5) 0.018(7) 0.041(7) -0.012(5) -0.010(4) -0.002(5)
C5A 0.011(2) 0.025(3) 0.021(3) -0.011(2) 0.000(2) -0.004(2)
C5B 0.016(3) 0.017(3) 0.020(3) -0.009(2) -0.001(2) -0.006(2)
C6 0.0174(13) 0.0226(13) 0.0121(12) -0.0095(10) 0.0014(10) -0.0052(11)
C7 0.0241(11) 0.0411(13) 0.0150(10) -0.0063(9) -0.0010(9) -0.0077(10)
C8 0.0268(10) 0.0487(12) 0.0177(9) -0.0023(9) 0.0001(8) -0.0058(9)
C9 0.0277(9) 0.0550(11) 0.0183(8) -0.0041(8) 0.0018(8) -0.0020(9)
C10 0.0258(10) 0.0495(12) 0.0165(9) -0.0114(9) 0.0004(8) 0.0006(9)
C11 0.0235(11) 0.0418(13) 0.0150(10) -0.0164(9) -0.0022(9) -0.0018(10)
C12 0.038(2) 0.0213(16) 0.0310(18) -0.0023(14) -0.0063(15) 0.0007(14)
C13 0.0347(16) 0.103(2) 0.0261(15) 0.0040(16) 0.0068(14) -0.0021(17)
C14 0.041(2) 0.0215(16) 0.0358(19) -0.0133(14) -0.0120(16) 0.0031(14)
C15A 0.010(3) 0.017(4) 0.015(3) -0.006(3) 0.002(2) -0.005(3)
C16A 0.010(3) 0.012(4) 0.012(3) -0.003(3) 0.004(2) -0.007(2)
C17A 0.017(4) 0.015(3) 0.020(4) -0.007(3) 0.004(3) -0.010(3)
C18A 0.009(3) 0.023(5) 0.027(5) -0.019(4) 0.009(3) -0.006(3)
C19A 0.017(3) 0.018(3) 0.014(3) -0.003(2) 0.000(2) -0.007(2)
C20A 0.014(3) 0.018(3) 0.019(3) -0.010(3) -0.001(2) -0.003(2)
C15B 0.012(3) 0.014(4) 0.012(3) -0.006(3) 0.001(3) -0.005(3)
C16B 0.020(3) 0.011(4) 0.018(3) -0.001(3) 0.000(3) -0.006(3)
C17B 0.011(3) 0.014(3) 0.017(4) -0.007(3) 0.008(3) -0.006(3)
C18B 0.026(5) 0.023(5) 0.009(3) -0.003(3) 0.004(3) -0.013(3)
C19B 0.016(3) 0.022(3) 0.016(3) -0.008(2) 0.005(2) -0.009(3)
C20B 0.015(3) 0.013(2) 0.016(3) -0.004(2) -0.001(2) -0.003(2)
C21A 0.027(3) 0.016(3) 0.017(3) -0.006(3) -0.002(2) 0.001(3)
C21B 0.024(3) 0.015(3) 0.019(3) -0.005(3) 0.003(2) 0.000(3)
C22A 0.017(9) 0.036(10) 0.017(8) -0.001(6) 0.004(6) -0.008(7)
C22B 0.034(13) 0.025(8) 0.020(10) -0.016(7) 0.012(7) -0.005(7)
C23A 0.024(3) 0.019(3) 0.023(3) -0.010(2) 0.000(2) -0.002(2)
C23B 0.024(3) 0.017(3) 0.022(3) -0.008(2) -0.005(2) 0.001(2)

loop_
_atom_type_symbol
_atom_type_description
_atom_type_scat_dispersion_real
_atom_type_scat_dispersion_imag
_atom_type_scat_source
C C 0.0033 0.0016 'International Tables Vol C Tables 4.2.6.8 and 6.1.1.4'
H H 0.0000 0.0000 'International Tables Vol C Tables 4.2.6.8 and 6.1.1.4'
I I -0.4742 1.8119 'International Tables Vol C Tables 4.2.6.8 and 6.1.1.4'
N N 0.0061 0.0033 'International Tables Vol C Tables 4.2.6.8 and 6.1.1.4'
S S 0.1246 0.1234 'International Tables Vol C Tables 4.2.6.8 and 6.1.1.4'

loop_
_geom_angle_atom_site_label_1
_geom_angle_atom_site_label_2
_geom_angle_atom_site_label_3
_geom_angle
_geom_angle_site_symmetry_1
_geom_angle_site_symmetry_3
_geom_angle_publ_flag
C24A I1 C24B 24.7(4) . 2_566 ?
I2 C24A I1 113.65(19) . . ?
C24A C24A I2 121.6(4) 2_566 . ?
C24A C24A I1 124.8(4) 2_566 . ?
I2 C24B I1 116.3(7) . 2_566 ?
C24B C24B I2 123.6(14) 2_566 . ?
C1 N1 C2A 130.7(4) . . ?
C1 N1 C2B 123.2(4) . . ?
C1 N1 C6 119.2(2) . . ?
C6 N1 C2A 109.1(4) . . ?
C6 N1 C2B 116.1(4) . . ?
C1 N2A C5A 125.7(5) . . ?
C1 N2A C15A 118.3(4) . . ?
C15A N2A C5A 115.7(5) . . ?
C1 N2B C5B 120.3(4) . . ?
C1 N2B C15B 123.2(4) . . ?
C15B N2B C5B 116.4(5) . . ?
N1 C1 S1 120.6(2) . . ?
N1 C1 N2A 113.3(3) . . ?
N2A C1 S1 124.2(3) . . ?
N2B C1 S1 116.0(3) . . ?
N2B C1 N1 121.2(3) . . ?
N1 C2A H2AA 109.0 . . ?
N1 C2A H2AB 109.0 . . ?
N1 C2A C3A 113.1(6) . . ?
H2AA C2A H2AB 107.8 . . ?
C3A C2A H2AA 109.0 . . ?
C3A C2A H2AB 109.0 . . ?
N1 C2B H2BA 108.0 . . ?
N1 C2B H2BB 108.0 . . ?
N1 C2B C3B 117.1(7) . . ?
H2BA C2B H2BB 107.3 . . ?
C3B C2B H2BA 108.0 . . ?
C3B C2B H2BB 108.0 . . ?
C2A C3A H3AA 108.6 . . ?
C2A C3A H3AB 108.6 . . ?
C2A C3A C4A 114.5(9) . . ?
H3AA C3A H3AB 107.6 . . ?
C4A C3A H3AA 108.6 . . ?
C4A C3A H3AB 108.6 . . ?
C2B C3B H3BA 109.0 . . ?
C2B C3B H3BB 109.0 . . ?
H3BA C3B H3BB 107.8 . . ?
C4B C3B C2B 112.8(11) . . ?
C4B C3B H3BA 109.0 . . ?
C4B C3B H3BB 109.0 . . ?
C3A C4A H4AA 109.9 . . ?
C3A C4A H4AB 109.9 . . ?
C3A C4A C5A 108.8(14) . . ?
H4AA C4A H4AB 108.3 . . ?
C5A C4A H4AA 109.9 . . ?
C5A C4A H4AB 109.9 . . ?
C3B C4B H4BA 109.4 . . ?
C3B C4B H4BB 109.4 . . ?
C3B C4B C5B 111.0(18) . . ?
H4BA C4B H4BB 108.0 . . ?
C5B C4B H4BA 109.4 . . ?
C5B C4B H4BB 109.4 . . ?
N2A C5A C4A 110.9(10) . . ?
N2A C5A H5AA 109.5 . . ?
N2A C5A H5AB 109.5 . . ?
C4A C5A H5AA 109.5 . . ?
C4A C5A H5AB 109.5 . . ?
H5AA C5A H5AB 108.0 . . ?
N2B C5B C4B 110.8(10) . . ?
N2B C5B H5BA 109.5 . . ?
N2B C5B H5BB 109.5 . . ?
C4B C5B H5BA 109.5 . . ?
C4B C5B H5BB 109.5 . . ?
H5BA C5B H5BB 108.1 . . ?
C7 C6 N1 119.1(3) . . ?
C11 C6 N1 119.6(3) . . ?
C11 C6 C7 121.2(3) . . ?
C6 C7 C12 121.2(3) . . ?
C8 C7 C6 118.2(3) . . ?
C8 C7 C12 120.6(3) . . ?
C7 C8 H8 119.1 . . ?
C9 C8 C7 121.7(4) . . ?
C9 C8 H8 119.1 . . ?
C8 C9 C13 120.0(4) . . ?
C10 C9 C8 118.6(3) . . ?
C10 C9 C13 121.3(4) . . ?
C9 C10 H10 119.0 . . ?
C9 C10 C11 122.1(3) . . ?
C11 C10 H10 119.0 . . ?
C6 C11 C14 120.8(3) . . ?
C10 C11 C6 118.1(3) . . ?
C10 C11 C14 121.2(3) . . ?
C7 C12 H12A 109.5 . . ?
C7 C12 H12B 109.5 . . ?
C7 C12 H12C 109.5 . . ?
H12A C12 H12B 109.5 . . ?
H12A C12 H12C 109.5 . . ?
H12B C12 H12C 109.5 . . ?
C9 C13 H13A 109.5 . . ?
C9 C13 H13B 109.5 . . ?
C9 C13 H13C 109.5 . . ?
H13A C13 H13B 109.5 . . ?
H13A C13 H13C 109.5 . . ?
H13B C13 H13C 109.5 . . ?
C11 C14 H14A 109.5 . . ?
C11 C14 H14B 109.5 . . ?
C11 C14 H14C 109.5 . . ?
H14A C14 H14B 109.5 . . ?
H14A C14 H14C 109.5 . . ?
H14B C14 H14C 109.5 . . ?
C16A C15A N2A 118.8(4) . . ?
C16A C15A C20A 120.0 . . ?
C20A C15A N2A 121.0(4) . . ?
C15A C16A C21A 121.2(5) . . ?
C17A C16A C15A 120.0 . . ?
C17A C16A C21A 118.8(5) . . ?
C16A C17A H17A 120.0 . . ?
C16A C17A C18A 120.0 . . ?
C18A C17A H17A 120.0 . . ?
C17A C18A C19A 120.0 . . ?
C17A C18A C22A 118.2(11) . . ?
C19A C18A C22A 121.7(11) . . ?
C18A C19A H19A 120.0 . . ?
C20A C19A C18A 120.0 . . ?
C20A C19A H19A 120.0 . . ?
C15A C20A C23A 120.9(4) . . ?
C19A C20A C15A 120.0 . . ?
C19A C20A C23A 119.1(4) . . ?
C16B C15B N2B 120.4(4) . . ?
C16B C15B C20B 120.0 . . ?
C20B C15B N2B 119.2(4) . . ?
C15B C16B C21B 121.3(5) . . ?
C17B C16B C15B 120.0 . . ?
C17B C16B C21B 118.6(5) . . ?
C16B C17B H17B 120.0 . . ?
C16B C17B C18B 120.0 . . ?
C18B C17B H17B 120.0 . . ?
C17B C18B C19B 120.0 . . ?
C17B C18B C22B 120.4(11) . . ?
C19B C18B C22B 119.1(11) . . ?
C18B C19B H19B 120.0 . . ?
C20B C19B C18B 120.0 . . ?
C20B C19B H19B 120.0 . . ?
C15B C20B C23B 120.8(4) . . ?
C19B C20B C15B 120.0 . . ?
C19B C20B C23B 119.2(4) . . ?
C16A C21A H21A 109.5 . . ?
C16A C21A H21B 109.5 . . ?
C16A C21A H21C 109.5 . . ?
H21A C21A H21B 109.5 . . ?
H21A C21A H21C 109.5 . . ?
H21B C21A H21C 109.5 . . ?
C16B C21B H21D 109.5 . . ?
C16B C21B H21E 109.5 . . ?
C16B C21B H21F 109.5 . . ?
H21D C21B H21E 109.5 . . ?
H21D C21B H21F 109.5 . . ?
H21E C21B H21F 109.5 . . ?
C18A C22A H22A 109.5 . . ?
C18A C22A H22B 109.5 . . ?
C18A C22A H22C 109.5 . . ?
H22A C22A H22B 109.5 . . ?
H22A C22A H22C 109.5 . . ?
H22B C22A H22C 109.5 . . ?
C18B C22B H22D 109.5 . . ?
C18B C22B H22E 109.5 . . ?
C18B C22B H22F 109.5 . . ?
H22D C22B H22E 109.5 . . ?
H22D C22B H22F 109.5 . . ?
H22E C22B H22F 109.5 . . ?
C20A C23A H23A 109.5 . . ?
C20A C23A H23B 109.5 . . ?
C20A C23A H23C 109.5 . . ?
H23A C23A H23B 109.5 . . ?
H23A C23A H23C 109.5 . . ?
H23B C23A H23C 109.5 . . ?
C20B C23B H23D 109.5 . . ?
C20B C23B H23E 109.5 . . ?
C20B C23B H23F 109.5 . . ?
H23D C23B H23E 109.5 . . ?
H23D C23B H23F 109.5 . . ?
H23E C23B H23F 109.5 . . ?

loop_
_geom_bond_atom_site_label_1
_geom_bond_atom_site_label_2
_geom_bond_distance
_geom_bond_site_symmetry_2
_geom_bond_publ_flag
I2 C24A 2.098(4) . ?
I2 C24B 2.104(14) . ?
I1 C24A 2.121(4) . ?
I1 C24B 2.183(14) 2_566 ?
C24A C24A 1.334(8) 2_566 ?
C24B C24B 1.27(3) 2_566 ?
S1 C1 1.680(3) . ?
N1 C1 1.364(4) . ?
N1 C2A 1.514(9) . ?
N1 C2B 1.478(9) . ?
N1 C6 1.440(4) . ?
N2A C1 1.386(6) . ?
N2A C5A 1.483(8) . ?
N2A C15A 1.435(7) . ?
N2B C1 1.363(6) . ?
N2B C5B 1.469(7) . ?
N2B C15B 1.449(7) . ?
C2A H2AA 0.9900 . ?
C2A H2AB 0.9900 . ?
C2A C3A 1.515(11) . ?
C2B H2BA 0.9900 . ?
C2B H2BB 0.9900 . ?
C2B C3B 1.509(12) . ?
C3A H3AA 0.9900 . ?
C3A H3AB 0.9900 . ?
C3A C4A 1.53(2) . ?
C3B H3BA 0.9900 . ?
C3B H3BB 0.9900 . ?
C3B C4B 1.47(3) . ?
C4A H4AA 0.9900 . ?
C4A H4AB 0.9900 . ?
C4A C5A 1.55(2) . ?
C4B H4BA 0.9900 . ?
C4B H4BB 0.9900 . ?
C4B C5B 1.53(3) . ?
C5A H5AA 0.9900 . ?
C5A H5AB 0.9900 . ?
C5B H5BA 0.9900 . ?
C5B H5BB 0.9900 . ?
C6 C7 1.402(5) . ?
C6 C11 1.396(4) . ?
C7 C8 1.387(5) . ?
C7 C12 1.501(5) . ?
C8 H8 0.9500 . ?
C8 C9 1.385(6) . ?
C9 C10 1.381(6) . ?
C9 C13 1.514(6) . ?
C10 H10 0.9500 . ?
C10 C11 1.389(5) . ?
C11 C14 1.504(5) . ?
C12 H12A 0.9800 . ?
C12 H12B 0.9800 . ?
C12 H12C 0.9800 . ?
C13 H13A 0.9800 . ?
C13 H13B 0.9800 . ?
C13 H13C 0.9800 . ?
C14 H14A 0.9800 . ?
C14 H14B 0.9800 . ?
C14 H14C 0.9800 . ?
C15A C16A 1.3900 . ?
C15A C20A 1.3900 . ?
C16A C17A 1.3900 . ?
C16A C21A 1.522(8) . ?
C17A H17A 0.9500 . ?
C17A C18A 1.3900 . ?
C18A C19A 1.3900 . ?
C18A C22A 1.57(3) . ?
C19A H19A 0.9500 . ?
C19A C20A 1.3900 . ?
C20A C23A 1.530(7) . ?
C15B C16B 1.3900 . ?
C15B C20B 1.3900 . ?
C16B C17B 1.3900 . ?
C16B C21B 1.525(8) . ?
C17B H17B 0.9500 . ?
C17B C18B 1.3900 . ?
C18B C19B 1.3900 . ?
C18B C22B 1.48(2) . ?
C19B H19B 0.9500 . ?
C19B C20B 1.3900 . ?
C20B C23B 1.535(7) . ?
C21A H21A 0.9800 . ?
C21A H21B 0.9800 . ?
C21A H21C 0.9800 . ?
C21B H21D 0.9800 . ?
C21B H21E 0.9800 . ?
C21B H21F 0.9800 . ?
C22A H22A 0.9800 . ?
C22A H22B 0.9800 . ?
C22A H22C 0.9800 . ?
C22B H22D 0.9800 . ?
C22B H22E 0.9800 . ?
C22B H22F 0.9800 . ?
C23A H23A 0.9800 . ?
C23A H23B 0.9800 . ?
C23A H23C 0.9800 . ?
C23B H23D 0.9800 . ?
C23B H23E 0.9800 . ?
C23B H23F 0.9800 . ?

loop_
_geom_hbond_atom_site_label_D
_geom_hbond_atom_site_label_H
_geom_hbond_atom_site_label_A
_geom_hbond_distance_DH
_geom_hbond_distance_HA
_geom_hbond_distance_DA
_geom_hbond_angle_DHA
_geom_hbond_site_symmetry_A
C4B H4BB S1 0.99 2.97 3.72(3) 133.4 1_455

loop_
_geom_torsion_atom_site_label_1
_geom_torsion_atom_site_label_2
_geom_torsion_atom_site_label_3
_geom_torsion_atom_site_label_4
_geom_torsion
_geom_torsion_site_symmetry_1
_geom_torsion_site_symmetry_2
_geom_torsion_site_symmetry_3
_geom_torsion_site_symmetry_4
_geom_torsion_publ_flag
N1 C2A C3A C4A 77.0(12) . . . . ?
N1 C2B C3B C4B -78.1(14) . . . . ?
N1 C6 C7 C8 -176.8(3) . . . . ?
N1 C6 C7 C12 4.6(5) . . . . ?
N1 C6 C11 C10 177.3(3) . . . . ?
N1 C6 C11 C14 -3.8(4) . . . . ?
N2A C15A C16A C17A 175.0(5) . . . . ?
N2A C15A C16A C21A -7.6(7) . . . . ?
N2A C15A C20A C19A -174.9(5) . . . . ?
N2A C15A C20A C23A 3.2(6) . . . . ?
N2B C15B C16B C17B 172.4(5) . . . . ?
N2B C15B C16B C21B -11.3(7) . . . . ?
N2B C15B C20B C19B -172.5(5) . . . . ?
N2B C15B C20B C23B 6.8(6) . . . . ?
C1 N1 C2A C3A -18.9(9) . . . . ?
C1 N1 C2B C3B 16.2(10) . . . . ?
C1 N1 C6 C7 -87.6(4) . . . . ?
C1 N1 C6 C11 95.9(3) . . . . ?
C1 N2A C5A C4A 83.4(10) . . . . ?
C1 N2A C15A C16A 105.9(6) . . . . ?
C1 N2A C15A C20A -79.2(6) . . . . ?
C1 N2B C5B C4B -83.3(12) . . . . ?
C1 N2B C15B C16B 82.4(6) . . . . ?
C1 N2B C15B C20B -105.1(6) . . . . ?
C2A N1 C1 S1 165.3(5) . . . . ?
C2A N1 C1 N2A -30.0(7) . . . . ?
C2A N1 C6 C7 102.7(5) . . . . ?
C2A N1 C6 C11 -73.8(5) . . . . ?
C2A C3A C4A C5A -32.3(17) . . . . ?
C2B N1 C1 S1 -167.1(5) . . . . ?
C2B N1 C1 N2B 30.5(7) . . . . ?
C2B N1 C6 C7 78.7(6) . . . . ?
C2B N1 C6 C11 -97.8(5) . . . . ?
C2B C3B C4B C5B 38.1(17) . . . . ?
C3A C4A C5A N2A -54.0(15) . . . . ?
C3B C4B C5B N2B 48.8(16) . . . . ?
C5A N2A C1 S1 152.4(5) . . . . ?
C5A N2A C1 N1 -11.6(7) . . . . ?
C5A N2A C15A C16A -68.4(6) . . . . ?
C5A N2A C15A C20A 106.6(6) . . . . ?
C5B N2B C1 S1 -149.0(4) . . . . ?
C5B N2B C1 N1 14.1(7) . . . . ?
C5B N2B C15B C16B -102.5(6) . . . . ?
C5B N2B C15B C20B 69.9(6) . . . . ?
C6 N1 C1 S1 -1.8(4) . . . . ?
C6 N1 C1 N2A 162.8(4) . . . . ?
C6 N1 C1 N2B -164.2(4) . . . . ?
C6 N1 C2A C3A 149.3(5) . . . . ?
C6 N1 C2B C3B -149.4(6) . . . . ?
C6 C7 C8 C9 -0.2(6) . . . . ?
C7 C6 C11 C10 0.8(5) . . . . ?
C7 C6 C11 C14 179.7(3) . . . . ?
C7 C8 C9 C10 0.2(6) . . . . ?
C7 C8 C9 C13 -177.7(4) . . . . ?
C8 C9 C10 C11 0.4(6) . . . . ?
C9 C10 C11 C6 -0.8(6) . . . . ?
C9 C10 C11 C14 -179.8(4) . . . . ?
C11 C6 C7 C8 -0.3(5) . . . . ?
C11 C6 C7 C12 -178.9(3) . . . . ?
C12 C7 C8 C9 178.5(4) . . . . ?
C13 C9 C10 C11 178.2(4) . . . . ?
C15A N2A C1 S1 -21.2(7) . . . . ?
C15A N2A C1 N1 174.7(4) . . . . ?
C15A N2A C5A C4A -102.8(9) . . . . ?
C15A C16A C17A C18A 0.0 . . . . ?
C16A C15A C20A C19A 0.0 . . . . ?
C16A C15A C20A C23A 178.1(6) . . . . ?
C16A C17A C18A C19A 0.0 . . . . ?
C16A C17A C18A C22A 178.9(12) . . . . ?
C17A C18A C19A C20A 0.0 . . . . ?
C18A C19A C20A C15A 0.0 . . . . ?
C18A C19A C20A C23A -178.2(6) . . . . ?
C20A C15A C16A C17A 0.0 . . . . ?
C20A C15A C16A C21A 177.4(6) . . . . ?
C15B N2B C1 S1 25.8(7) . . . . ?
C15B N2B C1 N1 -171.0(4) . . . . ?
C15B N2B C5B C4B 101.5(11) . . . . ?
C15B C16B C17B C18B 0.0 . . . . ?
C16B C15B C20B C19B 0.0 . . . . ?
C16B C15B C20B C23B 179.2(6) . . . . ?
C16B C17B C18B C19B 0.0 . . . . ?
C16B C17B C18B C22B -172.0(14) . . . . ?
C17B C18B C19B C20B 0.0 . . . . ?
C18B C19B C20B C15B 0.0 . . . . ?
C18B C19B C20B C23B -179.3(6) . . . . ?
C20B C15B C16B C17B 0.0 . . . . ?
C20B C15B C16B C21B 176.3(7) . . . . ?
C21A C16A C17A C18A -177.5(6) . . . . ?
C21B C16B C17B C18B -176.4(7) . . . . ?
C22A C18A C19A C20A -178.9(13) . . . . ?
C22B C18B C19B C20B 172.1(14) . . . . ?

_cod_database_fobs_code 2109068
